data_4070997
loop_
_publ_author_name
'Okazaki, Masaaki'
'Yamahira, Nobukazu'
'Minglana, Jim Josephus Gabrillo'
'Komuro, Takashi'
'Ogino, Hiroshi'
'Tobita, Hiromi'

_publ_section_title
;
 [Ru(xantsil)(CO)(\h6-toluene)]: Synthon for a Highly Unsaturated
 Ruthenium(II) Complex through Facile Dissociation of the Toluene Ligand
 [xantsil = (9,9-dimethylxanthene-4,5-diyl)bis(dimethylsilyl)]
;
_journal_issue 5
_journal_name_full Organometallics
_journal_page_first 918
_journal_paper_doi 10.1021/om701194e
_journal_volume 27
_journal_year 2008
_chemical_formula_moiety 'C29 H51 O2 P3 Ru Si2'
_chemical_formula_sum 'C29 H51 O2 P3 Ru Si2'
_chemical_formula_weight 681.86
_chemical_name_common 'complex 4'
_space_group_IT_number 61
_symmetry_cell_setting orthorhombic
_symmetry_Int_Tables_number 61
_symmetry_space_group_name_Hall '-P 2ac 2ab'
_symmetry_space_group_name_H-M 'P b c a'
_atom_sites_solution_hydrogens geom
_atom_sites_solution_primary direct
_atom_sites_solution_secondary difmap
_audit_creation_method SHELXL-97
_cell_angle_alpha 90.00
_cell_angle_beta 90.00
_cell_angle_gamma 90.00
_cell_formula_units_Z 8
_cell_length_a 17.0553(4)
_cell_length_b 20.1437(6)
_cell_length_c 19.2039(6)
_cell_measurement_reflns_used 46377
_cell_measurement_temperature 150(2)
_cell_measurement_theta_max 54.96
_cell_measurement_theta_min 2.93
_cell_volume 6597.6(3)
_computing_structure_refinement 'SHELXL-97 (Sheldrick, 1997)'
_computing_structure_solution 'SHELXS-97 (Sheldrick, 1990)'
_diffrn_ambient_temperature 150(2)
_diffrn_measured_fraction_theta_full 0.998
_diffrn_measured_fraction_theta_max 0.998
_diffrn_measurement_device_type 'Rigaku RAXIS-RAPID Imaging Plate'
_diffrn_measurement_method \w
_diffrn_radiation_monochromator graphite
_diffrn_radiation_probe x-ray
_diffrn_radiation_type MoK\a
_diffrn_radiation_wavelength 0.71069
_diffrn_reflns_av_R_equivalents 0.0525
_diffrn_reflns_av_sigmaI/netI 0.0284
_diffrn_reflns_limit_h_max 22
_diffrn_reflns_limit_h_min -22
_diffrn_reflns_limit_k_max 26
_diffrn_reflns_limit_k_min -26
_diffrn_reflns_limit_l_max 24
_diffrn_reflns_limit_l_min -24
_diffrn_reflns_number 47454
_diffrn_reflns_theta_full 27.48
_diffrn_reflns_theta_max 27.48
_diffrn_reflns_theta_min 2.02
_diffrn_source 'fine-focus sealed tube'
_exptl_absorpt_coefficient_mu 0.718
_exptl_absorpt_correction_T_max 0.9317
_exptl_absorpt_correction_T_min 0.8409
_exptl_absorpt_correction_type integration
_exptl_absorpt_process_details Higashi
_exptl_crystal_colour colorless
_exptl_crystal_density_diffrn 1.373
_exptl_crystal_density_method 'not measured'
_exptl_crystal_description block
_exptl_crystal_F_000 2864
_exptl_crystal_size_max 0.25
_exptl_crystal_size_mid 0.20
_exptl_crystal_size_min 0.10
_refine_diff_density_max 0.625
_refine_diff_density_min -1.015
_refine_diff_density_rms 0.131
_refine_ls_extinction_method none
_refine_ls_goodness_of_fit_ref 1.226
_refine_ls_hydrogen_treatment constr
_refine_ls_matrix_type full
_refine_ls_number_parameters 349
_refine_ls_number_reflns 7552
_refine_ls_number_restraints 0
_refine_ls_restrained_S_all 1.226
_refine_ls_R_factor_all 0.0525
_refine_ls_R_factor_gt 0.0415
_refine_ls_shift/su_max 0.000
_refine_ls_shift/su_mean 0.000
_refine_ls_structure_factor_coef Fsqd
_refine_ls_weighting_details 'calc w=1/[\s^2^(Fo^2^)+(0.0691P)^2^+5.2568P] where P=(Fo^2^+2Fc^2^)/3'
_refine_ls_weighting_scheme calc
_refine_ls_wR_factor_gt 0.1011
_refine_ls_wR_factor_ref 0.1280
_reflns_number_gt 6621
_reflns_number_total 7552
_reflns_threshold_expression >2sigma(I)
_cod_data_source_file om701194e-file003.cif
_cod_data_source_block 4
_cod_database_code 4070997

loop_
_symmetry_equiv_pos_as_xyz
'x, y, z'
'-x+1/2, -y, z+1/2'
'x+1/2, -y+1/2, -z'
'-x, y+1/2, -z+1/2'
'-x, -y, -z'
'x-1/2, y, -z-1/2'
'-x-1/2, y-1/2, z'
'x, -y-1/2, z-1/2'

loop_
_atom_site_label
_atom_site_type_symbol
_atom_site_fract_x
_atom_site_fract_y
_atom_site_fract_z
_atom_site_U_iso_or_equiv
_atom_site_adp_type
_atom_site_occupancy
_atom_site_symmetry_multiplicity
_atom_site_calc_flag
_atom_site_refinement_flags
Ru1 Ru 0.017174(12) 0.145033(11) 0.118587(11) 0.01366(9) Uani 1 1 d .
Si1 Si 0.12245(5) 0.11196(4) 0.20449(4) 0.01889(18) Uani 1 1 d .
Si2 Si 0.11353(5) 0.21557(4) 0.05174(4) 0.01873(18) Uani 1 1 d .
C1 C 0.05683(16) 0.07581(14) 0.06461(14) 0.0163(5) Uani 1 1 d .
O1 O 0.08004(13) 0.03317(11) 0.03093(11) 0.0241(5) Uani 1 1 d .
P1 P -0.02220(4) 0.23812(4) 0.18835(5) 0.02455(19) Uani 1 1 d .
P2 P -0.06405(4) 0.06790(4) 0.18083(4) 0.02118(17) Uani 1 1 d .
P3 P -0.07420(4) 0.17023(4) 0.02780(4) 0.02184(18) Uani 1 1 d .
C2 C 0.0965(2) 0.0756(2) 0.29405(16) 0.0316(8) Uani 1 1 d .
H1 H 0.1445 0.0606 0.3173 0.047 Uiso 1 1 calc R
H2 H 0.0608 0.0380 0.2881 0.047 Uiso 1 1 calc R
H3 H 0.0711 0.1098 0.3225 0.047 Uiso 1 1 calc R
C3 C 0.1972(2) 0.17451(19) 0.23732(18) 0.0334(8) Uani 1 1 d .
H4 H 0.2175 0.1600 0.2825 0.050 Uiso 1 1 calc R
H5 H 0.1721 0.2180 0.2424 0.050 Uiso 1 1 calc R
H6 H 0.2405 0.1778 0.2039 0.050 Uiso 1 1 calc R
C4 C 0.1893(2) 0.26692(16) 0.1004(2) 0.0299(7) Uani 1 1 d .
H7 H 0.2339 0.2387 0.1130 0.045 Uiso 1 1 calc R
H8 H 0.1657 0.2853 0.1427 0.045 Uiso 1 1 calc R
H9 H 0.2075 0.3032 0.0705 0.045 Uiso 1 1 calc R
C5 C 0.0782(2) 0.28384(16) -0.0108(2) 0.0321(8) Uani 1 1 d .
H10 H 0.0527 0.3192 0.0158 0.048 Uiso 1 1 calc R
H11 H 0.0408 0.2649 -0.0441 0.048 Uiso 1 1 calc R
H12 H 0.1232 0.3021 -0.0361 0.048 Uiso 1 1 calc R
C6 C 0.19083(17) 0.04259(16) 0.17233(15) 0.0202(6) Uani 1 1 d .
C7 C 0.19877(19) -0.02093(16) 0.20015(16) 0.0242(6) Uani 1 1 d .
H13 H 0.1689 -0.0328 0.2400 0.029 Uiso 1 1 calc R
C8 C 0.2492(2) -0.06711(16) 0.17115(17) 0.0263(7) Uani 1 1 d .
H14 H 0.2535 -0.1099 0.1916 0.032 Uiso 1 1 calc R
C9 C 0.29330(19) -0.05210(16) 0.11288(16) 0.0242(6) Uani 1 1 d .
H15 H 0.3270 -0.0846 0.0932 0.029 Uiso 1 1 calc R
C10 C 0.28827(16) 0.01091(14) 0.08289(15) 0.0181(6) Uani 1 1 d .
C11 C 0.23798(17) 0.05539(14) 0.11471(14) 0.0162(5) Uani 1 1 d .
O2 O 0.23165(12) 0.11825(10) 0.08804(10) 0.0184(4) Uani 1 1 d .
C12 C 0.17957(17) 0.16751(14) -0.01159(15) 0.0190(6) Uani 1 1 d .
C13 C 0.18142(19) 0.17275(17) -0.08463(16) 0.0262(7) Uani 1 1 d .
H16 H 0.1479 0.2038 -0.1071 0.031 Uiso 1 1 calc R
C14 C 0.2308(2) 0.13378(19) -0.12458(16) 0.0286(7) Uani 1 1 d .
H17 H 0.2310 0.1387 -0.1738 0.034 Uiso 1 1 calc R
C15 C 0.28012(18) 0.08772(16) -0.09369(16) 0.0240(6) Uani 1 1 d .
H18 H 0.3128 0.0606 -0.1219 0.029 Uiso 1 1 calc R
C16 C 0.28200(17) 0.08093(14) -0.02138(15) 0.0183(6) Uani 1 1 d .
C17 C 0.23225(16) 0.12209(14) 0.01574(15) 0.0171(5) Uani 1 1 d .
C18 C 0.33494(17) 0.03379(15) 0.01906(15) 0.0193(6) Uani 1 1 d .
C19 C 0.40777(18) 0.07243(16) 0.04387(17) 0.0248(6) Uani 1 1 d .
H19 H 0.4379 0.0875 0.0034 0.037 Uiso 1 1 calc R
H20 H 0.4405 0.0434 0.0727 0.037 Uiso 1 1 calc R
H21 H 0.3912 0.1110 0.0713 0.037 Uiso 1 1 calc R
C20 C 0.3621(2) -0.02440(16) -0.02572(17) 0.0272(7) Uani 1 1 d .
H22 H 0.3163 -0.0484 -0.0436 0.041 Uiso 1 1 calc R
H23 H 0.3942 -0.0545 0.0025 0.041 Uiso 1 1 calc R
H24 H 0.3933 -0.0077 -0.0648 0.041 Uiso 1 1 calc R
C21 C 0.0091(3) 0.2439(3) 0.2792(2) 0.0594(15) Uani 1 1 d .
H25 H -0.0113 0.2849 0.2997 0.089 Uiso 1 1 calc R
H26 H 0.0665 0.2442 0.2813 0.089 Uiso 1 1 calc R
H27 H -0.0110 0.2057 0.3051 0.089 Uiso 1 1 calc R
C22 C -0.1274(2) 0.2478(2) 0.2008(2) 0.0369(8) Uani 1 1 d .
H28 H -0.1486 0.2081 0.2236 0.055 Uiso 1 1 calc R
H29 H -0.1529 0.2538 0.1555 0.055 Uiso 1 1 calc R
H30 H -0.1375 0.2868 0.2301 0.055 Uiso 1 1 calc R
C23 C -0.0007(3) 0.32412(19) 0.1603(3) 0.0524(13) Uani 1 1 d .
H31 H -0.0232 0.3554 0.1939 0.079 Uiso 1 1 calc R
H32 H -0.0238 0.3319 0.1143 0.079 Uiso 1 1 calc R
H33 H 0.0562 0.3305 0.1579 0.079 Uiso 1 1 calc R
C24 C -0.1616(2) 0.0418(2) 0.1522(2) 0.0441(10) Uani 1 1 d .
H34 H -0.1579 0.0213 0.1060 0.066 Uiso 1 1 calc R
H35 H -0.1962 0.0806 0.1498 0.066 Uiso 1 1 calc R
H36 H -0.1831 0.0096 0.1854 0.066 Uiso 1 1 calc R
C25 C -0.0923(2) 0.08208(19) 0.27167(17) 0.0311(7) Uani 1 1 d .
H37 H -0.1096 0.0401 0.2925 0.047 Uiso 1 1 calc R
H38 H -0.1353 0.1143 0.2734 0.047 Uiso 1 1 calc R
H39 H -0.0473 0.0994 0.2976 0.047 Uiso 1 1 calc R
C26 C -0.0222(2) -0.01602(19) 0.1828(2) 0.0374(9) Uani 1 1 d .
H40 H 0.0336 -0.0134 0.1945 0.056 Uiso 1 1 calc R
H41 H -0.0285 -0.0368 0.1370 0.056 Uiso 1 1 calc R
H42 H -0.0495 -0.0426 0.2180 0.056 Uiso 1 1 calc R
C27 C -0.0379(3) 0.14379(18) -0.05742(18) 0.0352(8) Uani 1 1 d .
H43 H -0.0728 0.1606 -0.0939 0.053 Uiso 1 1 calc R
H44 H -0.0364 0.0952 -0.0593 0.053 Uiso 1 1 calc R
H45 H 0.0151 0.1614 -0.0646 0.053 Uiso 1 1 calc R
C28 C -0.1103(2) 0.25399(18) 0.0112(2) 0.0338(8) Uani 1 1 d .
H46 H -0.0673 0.2858 0.0169 0.051 Uiso 1 1 calc R
H47 H -0.1523 0.2645 0.0443 0.051 Uiso 1 1 calc R
H48 H -0.1306 0.2567 -0.0364 0.051 Uiso 1 1 calc R
C29 C -0.1693(2) 0.1291(2) 0.0196(2) 0.0459(11) Uani 1 1 d .
H49 H -0.2031 0.1423 0.0585 0.069 Uiso 1 1 calc R
H50 H -0.1619 0.0809 0.0204 0.069 Uiso 1 1 calc R
H51 H -0.1939 0.1421 -0.0244 0.069 Uiso 1 1 calc R

loop_
_atom_site_aniso_label
_atom_site_aniso_U_11
_atom_site_aniso_U_22
_atom_site_aniso_U_33
_atom_site_aniso_U_23
_atom_site_aniso_U_13
_atom_site_aniso_U_12
Ru1 0.00969(13) 0.01647(15) 0.01481(14) -0.00090(8) 0.00024(7) -0.00005(7)
Si1 0.0135(4) 0.0285(4) 0.0147(3) -0.0017(3) -0.0012(3) 0.0036(3)
Si2 0.0139(4) 0.0163(4) 0.0261(4) 0.0019(3) 0.0033(3) -0.0004(3)
C1 0.0117(12) 0.0190(14) 0.0183(13) 0.0039(11) -0.0020(10) -0.0014(11)
O1 0.0227(11) 0.0241(11) 0.0255(11) -0.0071(9) 0.0030(9) 0.0021(9)
P1 0.0169(4) 0.0254(4) 0.0314(4) -0.0106(4) 0.0021(3) 0.0016(3)
P2 0.0167(3) 0.0266(4) 0.0202(4) 0.0033(3) 0.0036(3) -0.0027(3)
P3 0.0169(4) 0.0242(4) 0.0244(4) 0.0057(3) -0.0060(3) -0.0011(3)
C2 0.0262(16) 0.051(2) 0.0172(14) 0.0028(15) 0.0011(12) 0.0105(15)
C3 0.0233(16) 0.048(2) 0.0292(17) -0.0116(16) -0.0078(13) 0.0003(15)
C4 0.0215(15) 0.0222(16) 0.0459(19) -0.0075(15) 0.0051(14) -0.0045(13)
C5 0.0289(17) 0.0224(16) 0.045(2) 0.0138(15) 0.0068(15) 0.0036(13)
C6 0.0144(13) 0.0291(16) 0.0169(13) 0.0003(12) -0.0033(10) 0.0043(11)
C7 0.0233(15) 0.0278(16) 0.0215(14) 0.0063(12) 0.0014(11) 0.0011(12)
C8 0.0283(16) 0.0205(15) 0.0301(16) 0.0083(13) -0.0024(13) 0.0026(13)
C9 0.0192(15) 0.0245(16) 0.0289(16) -0.0007(13) -0.0006(12) 0.0029(12)
C10 0.0135(12) 0.0217(14) 0.0192(13) -0.0012(11) -0.0020(10) -0.0004(11)
C11 0.0140(13) 0.0181(14) 0.0164(12) -0.0002(10) -0.0038(10) 0.0001(11)
O2 0.0169(10) 0.0204(10) 0.0178(10) -0.0024(8) 0.0007(8) 0.0025(8)
C12 0.0160(13) 0.0187(14) 0.0224(14) 0.0037(11) 0.0027(11) -0.0029(11)
C13 0.0233(15) 0.0307(17) 0.0245(15) 0.0095(13) 0.0031(12) 0.0001(13)
C14 0.0262(17) 0.0413(19) 0.0183(14) 0.0030(13) 0.0032(12) -0.0034(15)
C15 0.0193(14) 0.0324(17) 0.0203(14) -0.0026(13) 0.0055(12) -0.0042(13)
C16 0.0163(13) 0.0183(13) 0.0201(13) -0.0007(11) 0.0031(11) -0.0033(11)
C17 0.0154(13) 0.0166(13) 0.0192(13) 0.0013(11) 0.0027(10) -0.0039(11)
C18 0.0140(13) 0.0210(14) 0.0230(14) -0.0028(12) 0.0027(11) 0.0002(11)
C19 0.0144(13) 0.0307(16) 0.0293(16) -0.0025(13) 0.0004(12) -0.0036(12)
C20 0.0265(16) 0.0259(16) 0.0292(16) -0.0072(14) 0.0071(13) 0.0016(13)
C21 0.055(3) 0.082(4) 0.041(2) -0.040(2) -0.015(2) 0.034(3)
C22 0.0210(16) 0.040(2) 0.049(2) -0.0070(17) 0.0087(15) 0.0065(15)
C23 0.051(2) 0.0213(19) 0.085(3) -0.024(2) 0.029(2) -0.0080(17)
C24 0.0287(18) 0.063(3) 0.041(2) 0.0145(19) -0.0043(16) -0.0243(18)
C25 0.0258(16) 0.0424(19) 0.0251(16) 0.0082(15) 0.0117(13) 0.0060(14)
C26 0.039(2) 0.0315(19) 0.042(2) 0.0095(17) 0.0134(16) -0.0003(15)
C27 0.049(2) 0.036(2) 0.0209(16) 0.0026(14) -0.0092(15) 0.0039(16)
C28 0.0271(16) 0.0289(17) 0.045(2) 0.0069(16) -0.0073(15) 0.0068(14)
C29 0.0276(18) 0.049(2) 0.061(3) 0.020(2) -0.0220(18) -0.0142(18)

loop_
_atom_type_symbol
_atom_type_description
_atom_type_scat_dispersion_real
_atom_type_scat_dispersion_imag
_atom_type_scat_source
C C 0.0033 0.0016 'International Tables Vol C Tables 4.2.6.8 and 6.1.1.4'
H H 0.0000 0.0000 'International Tables Vol C Tables 4.2.6.8 and 6.1.1.4'
O O 0.0106 0.0060 'International Tables Vol C Tables 4.2.6.8 and 6.1.1.4'
P P 0.1023 0.0942 'International Tables Vol C Tables 4.2.6.8 and 6.1.1.4'
Ru Ru -1.2594 0.8363 'International Tables Vol C Tables 4.2.6.8 and 6.1.1.4'
Si Si 0.0817 0.0704 'International Tables Vol C Tables 4.2.6.8 and 6.1.1.4'

loop_
_geom_angle_atom_site_label_1
_geom_angle_atom_site_label_2
_geom_angle_atom_site_label_3
_geom_angle
C1 Ru1 P3 89.41(9)
C1 Ru1 P2 90.12(9)
P3 Ru1 P2 97.14(3)
C1 Ru1 P1 174.88(9)
P3 Ru1 P1 93.37(3)
P2 Ru1 P1 93.80(3)
C1 Ru1 Si2 84.38(9)
P3 Ru1 Si2 86.22(3)
P2 Ru1 Si2 173.54(3)
P1 Ru1 Si2 91.51(3)
C1 Ru1 Si1 84.73(8)
P3 Ru1 Si1 173.74(3)
P2 Ru1 Si1 85.09(3)
P1 Ru1 Si1 92.31(3)
Si2 Ru1 Si1 91.02(3)
C3 Si1 C6 100.48(14)
C3 Si1 C2 96.31(17)
C6 Si1 C2 98.65(14)
C3 Si1 Ru1 121.22(12)
C6 Si1 Ru1 114.39(9)
C2 Si1 Ru1 121.42(11)
C4 Si2 C12 100.75(14)
C4 Si2 C5 97.51(16)
C12 Si2 C5 98.54(14)
C4 Si2 Ru1 119.97(12)
C12 Si2 Ru1 114.86(9)
C5 Si2 Ru1 121.11(11)
O1 C1 Ru1 178.9(3)
C22 P1 C21 99.0(2)
C22 P1 C23 97.6(2)
C21 P1 C23 99.2(3)
C22 P1 Ru1 115.66(13)
C21 P1 Ru1 120.03(15)
C23 P1 Ru1 120.89(14)
C24 P2 C25 95.25(18)
C24 P2 C26 95.5(2)
C25 P2 C26 103.06(17)
C24 P2 Ru1 124.12(13)
C25 P2 Ru1 121.68(13)
C26 P2 Ru1 112.49(12)
C28 P3 C29 96.01(18)
C28 P3 C27 103.15(17)
C29 P3 C27 95.3(2)
C28 P3 Ru1 122.89(12)
C29 P3 Ru1 122.99(13)
C27 P3 Ru1 111.68(13)
C11 C6 C7 114.8(3)
C11 C6 Si1 118.1(2)
C7 C6 Si1 127.1(2)
C8 C7 C6 121.6(3)
C9 C8 C7 121.1(3)
C8 C9 C10 120.0(3)
C11 C10 C9 116.4(3)
C11 C10 C18 118.7(3)
C9 C10 C18 124.8(3)
O2 C11 C10 118.9(2)
O2 C11 C6 115.0(3)
C10 C11 C6 126.1(3)
C11 O2 C17 115.1(2)
C17 C12 C13 114.4(3)
C17 C12 Si2 118.3(2)
C13 C12 Si2 127.4(2)
C14 C13 C12 121.6(3)
C15 C14 C13 120.8(3)
C14 C15 C16 120.4(3)
C17 C16 C15 116.1(3)
C17 C16 C18 118.3(3)
C15 C16 C18 125.6(3)
C16 C17 C12 126.7(3)
C16 C17 O2 119.0(3)
C12 C17 O2 114.2(2)
C16 C18 C20 111.8(3)
C16 C18 C10 106.7(2)
C20 C18 C10 112.2(3)
C16 C18 C19 108.7(2)
C20 C18 C19 108.5(2)
C10 C18 C19 108.9(2)

loop_
_geom_bond_atom_site_label_1
_geom_bond_atom_site_label_2
_geom_bond_distance
Ru1 C1 1.864(3)
Ru1 P3 2.3930(8)
Ru1 P2 2.4003(8)
Ru1 P1 2.4004(8)
Ru1 Si2 2.5234(8)
Ru1 Si1 2.5276(8)
Si1 C3 1.900(3)
Si1 C6 1.922(3)
Si1 C2 1.921(3)
Si2 C4 1.901(3)
Si2 C12 1.920(3)
Si2 C5 1.923(3)
C1 O1 1.146(4)
P1 C22 1.821(3)
P1 C21 1.827(4)
P1 C23 1.851(4)
P2 C24 1.830(4)
P2 C25 1.832(3)
P2 C26 1.835(4)
P3 C28 1.824(3)
P3 C29 1.828(4)
P3 C27 1.829(4)
C6 C11 1.392(4)
C6 C7 1.393(4)
C7 C8 1.383(5)
C8 C9 1.382(5)
C9 C10 1.396(4)
C10 C11 1.383(4)
C10 C18 1.532(4)
C11 O2 1.370(4)
O2 C17 1.391(3)
C12 C17 1.386(4)
C12 C13 1.407(4)
C13 C14 1.384(5)
C14 C15 1.385(5)
C15 C16 1.396(4)
C16 C17 1.384(4)
C16 C18 1.523(4)
C18 C20 1.526(4)
C18 C19 1.541(4)

loop_
_geom_torsion_atom_site_label_1
_geom_torsion_atom_site_label_2
_geom_torsion_atom_site_label_3
_geom_torsion_atom_site_label_4
_geom_torsion
C1 Ru1 Si1 C3 124.71(16)
P2 Ru1 Si1 C3 -144.72(13)
P1 Ru1 Si1 C3 -51.10(13)
Si2 Ru1 Si1 C3 40.45(13)
C1 Ru1 Si1 C6 4.17(13)
P2 Ru1 Si1 C6 94.74(11)
P1 Ru1 Si1 C6 -171.65(11)
Si2 Ru1 Si1 C6 -80.10(11)
C1 Ru1 Si1 C2 -113.90(16)
P2 Ru1 Si1 C2 -23.32(14)
P1 Ru1 Si1 C2 70.29(14)
Si2 Ru1 Si1 C2 161.84(14)
C1 Ru1 Si2 C4 -124.01(15)
P3 Ru1 Si2 C4 146.20(13)
P1 Ru1 Si2 C4 52.92(13)
Si1 Ru1 Si2 C4 -39.41(13)
C1 Ru1 Si2 C12 -3.72(13)
P3 Ru1 Si2 C12 -93.50(11)
P1 Ru1 Si2 C12 173.22(11)
Si1 Ru1 Si2 C12 80.88(11)
C1 Ru1 Si2 C5 114.37(16)
P3 Ru1 Si2 C5 24.59(14)
P1 Ru1 Si2 C5 -68.69(14)
Si1 Ru1 Si2 C5 -161.03(14)
P3 Ru1 P1 C22 48.67(16)
P2 Ru1 P1 C22 -48.72(16)
Si2 Ru1 P1 C22 134.97(15)
Si1 Ru1 P1 C22 -133.95(15)
P3 Ru1 P1 C21 167.2(2)
P2 Ru1 P1 C21 69.8(2)
Si2 Ru1 P1 C21 -106.5(2)
Si1 Ru1 P1 C21 -15.4(2)
P3 Ru1 P1 C23 -68.7(2)
P2 Ru1 P1 C23 -166.0(2)
Si2 Ru1 P1 C23 17.6(2)
Si1 Ru1 P1 C23 108.7(2)
C1 Ru1 P2 C24 -86.3(2)
P3 Ru1 P2 C24 3.10(19)
P1 Ru1 P2 C24 96.98(19)
Si1 Ru1 P2 C24 -171.02(19)
C1 Ru1 P2 C25 150.45(16)
P3 Ru1 P2 C25 -120.13(14)
P1 Ru1 P2 C25 -26.25(14)
Si1 Ru1 P2 C25 65.75(14)
C1 Ru1 P2 C26 27.57(17)
P3 Ru1 P2 C26 117.00(15)
P1 Ru1 P2 C26 -149.12(15)
Si1 Ru1 P2 C26 -57.12(15)
C1 Ru1 P3 C28 -149.40(17)
P2 Ru1 P3 C28 120.55(15)
P1 Ru1 P3 C28 26.30(15)
Si2 Ru1 P3 C28 -64.99(15)
C1 Ru1 P3 C29 86.0(2)
P2 Ru1 P3 C29 -4.1(2)
P1 Ru1 P3 C29 -98.3(2)
Si2 Ru1 P3 C29 170.4(2)
C1 Ru1 P3 C27 -26.12(16)
P2 Ru1 P3 C27 -116.17(14)
P1 Ru1 P3 C27 149.57(14)
Si2 Ru1 P3 C27 58.29(14)
C3 Si1 C6 C11 -67.5(3)
C2 Si1 C6 C11 -165.6(2)
Ru1 Si1 C6 C11 64.0(2)
C3 Si1 C6 C7 113.1(3)
C2 Si1 C6 C7 14.9(3)
Ru1 Si1 C6 C7 -115.5(3)
C11 C6 C7 C8 -0.9(4)
Si1 C6 C7 C8 178.6(2)
C6 C7 C8 C9 -0.5(5)
C7 C8 C9 C10 0.9(5)
C8 C9 C10 C11 0.1(4)
C8 C9 C10 C18 179.1(3)
C9 C10 C11 O2 179.1(3)
C18 C10 C11 O2 0.0(4)
C9 C10 C11 C6 -1.8(4)
C18 C10 C11 C6 179.2(3)
C7 C6 C11 O2 -178.7(2)
Si1 C6 C11 O2 1.8(3)
C7 C6 C11 C10 2.1(4)
Si1 C6 C11 C10 -177.4(2)
C10 C11 O2 C17 39.2(3)
C6 C11 O2 C17 -140.0(3)
C4 Si2 C12 C17 65.7(3)
C5 Si2 C12 C17 165.1(2)
Ru1 Si2 C12 C17 -64.7(2)
C4 Si2 C12 C13 -114.2(3)
C5 Si2 C12 C13 -14.8(3)
Ru1 Si2 C12 C13 115.4(3)
C17 C12 C13 C14 1.7(5)
Si2 C12 C13 C14 -178.4(3)
C12 C13 C14 C15 0.4(5)
C13 C14 C15 C16 -1.5(5)
C14 C15 C16 C17 0.3(4)
C14 C15 C16 C18 -178.2(3)
C15 C16 C17 C12 2.1(4)
C18 C16 C17 C12 -179.3(3)
C15 C16 C17 O2 -179.5(3)
C18 C16 C17 O2 -0.9(4)
C13 C12 C17 C16 -3.0(4)
Si2 C12 C17 C16 177.0(2)
C13 C12 C17 O2 178.5(3)
Si2 C12 C17 O2 -1.5(3)
C11 O2 C17 C16 -39.0(3)
C11 O2 C17 C12 139.6(3)
C17 C16 C18 C20 158.5(3)
C15 C16 C18 C20 -23.0(4)
C17 C16 C18 C10 35.5(3)
C15 C16 C18 C10 -146.0(3)
C17 C16 C18 C19 -81.8(3)
C15 C16 C18 C19 96.7(3)
C11 C10 C18 C16 -35.4(3)
C9 C10 C18 C16 145.7(3)
C11 C10 C18 C20 -158.2(3)
C9 C10 C18 C20 22.9(4)
C11 C10 C18 C19 81.7(3)
C9 C10 C18 C19 -97.2(3)
